data_4338704
loop_
_publ_author_name
'Srinivasan, Alagar'
'Toganoh, Motoki'
'Niino, Teppei'
'Osuka, Atsuhiro'
'Furuta, Hiroyuki'

_publ_section_title
;
 Synthesis of N-confused tetraphenylporphyrin rhodium complexes having
 versatile metal oxidation states.
;
_journal_issue 23
_journal_name_full 'Inorganic chemistry'
_journal_page_first 11305
_journal_page_last 11313
_journal_paper_doi 10.1021/ic061093+
_journal_volume 47
_journal_year 2008
_chemical_formula_moiety 'C54 H38 N6 Rh, 2(C2 H3 N)'
_chemical_formula_sum 'C58 H44 N8 Rh'
_chemical_formula_weight 955.92
_chemical_name_systematic
; 
 ? 
;
_space_group_IT_number 2
_symmetry_cell_setting triclinic
_symmetry_Int_Tables_number 2
_symmetry_space_group_name_Hall '-P 1'
_symmetry_space_group_name_H-M 'P -1'
_atom_sites_solution_hydrogens geom
_atom_sites_solution_primary direct
_atom_sites_solution_secondary difmap
_audit_creation_method SHELXL-97
_cell_angle_alpha 80.280(10)
_cell_angle_beta 79.748(7)
_cell_angle_gamma 84.367(8)
_cell_formula_units_Z 1
_cell_length_a 9.1793(8)
_cell_length_b 10.4890(10)
_cell_length_c 11.868(2)
_cell_measurement_temperature 123(2)
_cell_volume 1105.6(2)
_computing_structure_refinement 'SHELXL-97 (Sheldrick, 1997)'
_computing_structure_solution 'SHELXS-97 (Sheldrick, 1990)'
_diffrn_ambient_temperature 123(2)
_diffrn_measured_fraction_theta_full 0.952
_diffrn_measured_fraction_theta_max 0.952
_diffrn_radiation_monochromator graphite
_diffrn_radiation_source 'fine-focus sealed tube'
_diffrn_radiation_type MoK\a
_diffrn_radiation_wavelength 0.71070
_diffrn_reflns_av_R_equivalents 0.0701
_diffrn_reflns_av_sigmaI/netI 0.0650
_diffrn_reflns_limit_h_max 10
_diffrn_reflns_limit_h_min -10
_diffrn_reflns_limit_k_max 12
_diffrn_reflns_limit_k_min -12
_diffrn_reflns_limit_l_max 14
_diffrn_reflns_limit_l_min -14
_diffrn_reflns_number 7098
_diffrn_reflns_theta_full 25.00
_diffrn_reflns_theta_max 25.00
_diffrn_reflns_theta_min 2.44
_exptl_absorpt_coefficient_mu 0.438
_exptl_absorpt_correction_T_max 0.9658
_exptl_absorpt_correction_T_min 0.8798
_exptl_absorpt_correction_type empirical
_exptl_absorpt_process_details
; 
    Higashi, T. (1995). Program for Absorption Correction.
    Rigaku Corporation, Tokyo, Japan. 
;
_exptl_crystal_colour violet
_exptl_crystal_density_diffrn 1.436
_exptl_crystal_density_method 'not measured'
_exptl_crystal_description prism
_exptl_crystal_F_000 493
_exptl_crystal_size_max 0.30
_exptl_crystal_size_mid 0.10
_exptl_crystal_size_min 0.08
_refine_diff_density_max 0.602
_refine_diff_density_min -0.483
_refine_diff_density_rms 0.097
_refine_ls_extinction_method none
_refine_ls_goodness_of_fit_ref 1.071
_refine_ls_hydrogen_treatment refall
_refine_ls_matrix_type full
_refine_ls_number_parameters 305
_refine_ls_number_reflns 3706
_refine_ls_number_restraints 0
_refine_ls_restrained_S_all 1.071
_refine_ls_R_factor_all 0.0563
_refine_ls_R_factor_gt 0.0468
_refine_ls_shift/su_max 0.000
_refine_ls_shift/su_mean 0.000
_refine_ls_structure_factor_coef Fsqd
_refine_ls_weighting_details 'calc w=1/[\s^2^(Fo^2^)+(0.0485P)^2^+1.4868P] where P=(Fo^2^+2Fc^2^)/3'
_refine_ls_weighting_scheme calc
_refine_ls_wR_factor_gt 0.1031
_refine_ls_wR_factor_ref 0.1072
_reflns_number_gt 3340
_reflns_number_total 3706
_reflns_threshold_expression >2sigma(I)
_cod_data_source_file ic061093%2B_si_004.cif
_cod_data_source_block Rh(NCTPP)(py)2
_cod_database_code 4338704

loop_
_symmetry_equiv_pos_site_id
_symmetry_equiv_pos_as_xyz
1 +X,+Y,+Z
2 -X,-Y,-Z

loop_
_atom_site_label
_atom_site_type_symbol
_atom_site_fract_x
_atom_site_fract_y
_atom_site_fract_z
_atom_site_U_iso_or_equiv
_atom_site_adp_type
_atom_site_occupancy
_atom_site_symmetry_multiplicity
_atom_site_calc_flag
_atom_site_refinement_flags
Rh1 Rh 1.0000 0.0000 1.0000 0.01539(14) Uani 1 2 d S
N1 N 0.9689(3) -0.0968(3) 1.1663(3) 0.0220(7) Uani 1 1 d .
N2 N 1.1244(3) -0.1565(3) 0.9457(3) 0.0226(7) Uani 1 1 d .
N3 N 1.1893(3) 0.0735(3) 1.0287(3) 0.0201(6) Uani 1 1 d .
N4 N 1.3646(6) 0.4087(6) 0.7163(6) 0.0761(17) Uani 1 1 d .
C1 C 0.8899(4) -0.0505(3) 1.2620(3) 0.0208(8) Uani 1 1 d .
C2 C 0.8914(4) -0.1518(4) 1.3611(3) 0.0220(8) Uani 1 1 d .
H1 H 0.8436 -0.1459 1.4381 0.026 Uiso 1 1 calc R
C3 C 0.9724(4) -0.2559(4) 1.3251(3) 0.0228(8) Uani 1 1 d .
H2 H 0.9935 -0.3361 1.3719 0.027 Uiso 1 1 calc R
C4 C 1.0208(4) -0.2231(3) 1.2028(3) 0.0218(8) Uani 1 1 d .
C5 C 1.1068(4) -0.3073(3) 1.1338(3) 0.0194(7) Uani 1 1 d .
C6 C 1.1522(4) -0.2754(3) 1.0140(3) 0.0196(8) Uani 1 1 d .
C7 C 1.2355(4) -0.3627(3) 0.9418(3) 0.0222(8) Uani 1 1 d .
H3 H 1.2696 -0.4497 0.9663 0.027 Uiso 1 1 calc R
C8 C 1.2566(4) -0.2978(3) 0.8318(3) 0.0214(8) Uani 1 1 d .
H4 H 1.3072 -0.3317 0.7650 0.026 Uiso 1 1 calc R
C9 C 1.1887(4) -0.1687(3) 0.8344(3) 0.0191(7) Uani 1 1 d .
C10 C 1.1852(4) -0.0724(3) 0.7346(3) 0.0194(7) Uani 1 1 d .
C11 C 1.1502(4) -0.4421(3) 1.1901(3) 0.0200(8) Uani 1 1 d .
C12 C 1.2849(5) -0.4707(4) 1.2267(4) 0.0364(10) Uani 1 1 d .
H5 H 1.3518 -0.4046 1.2167 0.044 Uiso 1 1 calc R
C13 C 1.3244(5) -0.5958(4) 1.2784(4) 0.0414(11) Uani 1 1 d .
H6 H 1.4182 -0.6142 1.3032 0.050 Uiso 1 1 calc R
C14 C 1.2288(5) -0.6931(4) 1.2938(3) 0.0306(9) Uani 1 1 d .
H7 H 1.2548 -0.7777 1.3310 0.037 Uiso 1 1 calc R
C15 C 1.0969(5) -0.6660(4) 1.2551(4) 0.0393(11) Uani 1 1 d .
H8 H 1.0310 -0.7326 1.2633 0.047 Uiso 1 1 calc R
C16 C 1.0578(5) -0.5411(4) 1.2035(4) 0.0360(10) Uani 1 1 d .
H9 H 0.9652 -0.5238 1.1769 0.043 Uiso 1 1 calc R
C17 C 1.2638(4) -0.1044(3) 0.6222(3) 0.0202(7) Uani 1 1 d .
C18 C 1.4155(4) -0.1401(4) 0.6052(3) 0.0260(8) Uani 1 1 d .
H10 H 1.4698 -0.1429 0.6668 0.031 Uiso 1 1 calc R
C19 C 1.4875(4) -0.1712(4) 0.5008(4) 0.0295(9) Uani 1 1 d .
H11 H 1.5907 -0.1963 0.4913 0.035 Uiso 1 1 calc R
C20 C 1.4120(5) -0.1665(4) 0.4096(4) 0.0329(9) Uani 1 1 d .
H12 H 1.4626 -0.1883 0.3376 0.039 Uiso 1 1 calc R
C21 C 1.2628(5) -0.1302(4) 0.4238(3) 0.0339(10) Uani 1 1 d .
H13 H 1.2105 -0.1249 0.3607 0.041 Uiso 1 1 calc R
C22 C 1.1887(4) -0.1014(4) 0.5288(3) 0.0277(9) Uani 1 1 d .
H14 H 1.0848 -0.0791 0.5381 0.033 Uiso 1 1 calc R
C23 C 1.2290(4) 0.1916(4) 0.9772(4) 0.0280(9) Uani 1 1 d .
H15 H 1.1676 0.2430 0.9278 0.034 Uiso 1 1 calc R
C24 C 1.3562(5) 0.2411(4) 0.9937(4) 0.0344(10) Uani 1 1 d .
H16 H 1.3830 0.3243 0.9546 0.041 Uiso 1 1 calc R
C25 C 1.4437(4) 0.1689(4) 1.0670(4) 0.0317(9) Uani 1 1 d .
H17 H 1.5303 0.2019 1.0811 0.038 Uiso 1 1 calc R
C26 C 1.4026(4) 0.0470(4) 1.1198(3) 0.0305(9) Uani 1 1 d .
H18 H 1.4614 -0.0055 1.1705 0.037 Uiso 1 1 calc R
C27 C 1.2768(4) 0.0028(4) 1.0984(3) 0.0231(8) Uani 1 1 d .
H19 H 1.2503 -0.0815 1.1344 0.028 Uiso 1 1 calc R
C28 C 1.3189(7) 0.4604(5) 0.6431(6) 0.0528(14) Uani 1 1 d .
C29 C 1.2492(10) 0.5294(6) 0.5467(6) 0.099(3) Uani 1 1 d .
H20 H 1.2198 0.4667 0.5039 0.149 Uiso 1 1 calc R
H21 H 1.3197 0.5859 0.4948 0.149 Uiso 1 1 calc R
H22 H 1.1612 0.5820 0.5768 0.149 Uiso 1 1 calc R

loop_
_atom_site_aniso_label
_atom_site_aniso_U_11
_atom_site_aniso_U_22
_atom_site_aniso_U_33
_atom_site_aniso_U_23
_atom_site_aniso_U_13
_atom_site_aniso_U_12
Rh1 0.0135(2) 0.0144(2) 0.0185(2) -0.00049(15) -0.00580(15) 0.00022(15)
N1 0.0214(16) 0.0207(16) 0.0243(17) -0.0021(13) -0.0054(13) -0.0028(13)
N2 0.0207(16) 0.0236(16) 0.0246(18) -0.0032(13) -0.0073(13) -0.0016(13)
N3 0.0150(15) 0.0226(16) 0.0229(16) -0.0044(12) -0.0037(12) 0.0009(12)
N4 0.052(3) 0.095(4) 0.095(5) -0.054(4) -0.015(3) -0.001(3)
C1 0.0149(17) 0.0220(18) 0.026(2) -0.0010(15) -0.0074(15) 0.0015(14)
C2 0.0176(18) 0.0271(19) 0.0203(19) -0.0005(15) -0.0021(14) -0.0032(15)
C3 0.0206(19) 0.0207(18) 0.025(2) 0.0032(14) -0.0043(15) -0.0039(15)
C4 0.0177(18) 0.0197(18) 0.028(2) 0.0018(15) -0.0086(15) -0.0029(15)
C5 0.0175(18) 0.0179(18) 0.0242(19) -0.0003(14) -0.0094(15) -0.0024(14)
C6 0.0173(18) 0.0160(17) 0.027(2) -0.0013(14) -0.0094(15) -0.0027(14)
C7 0.0217(19) 0.0195(18) 0.027(2) -0.0029(15) -0.0097(16) 0.0006(15)
C8 0.0205(19) 0.0221(18) 0.024(2) -0.0087(15) -0.0054(15) -0.0009(15)
C9 0.0149(17) 0.0200(18) 0.024(2) -0.0030(14) -0.0074(15) -0.0030(14)
C10 0.0127(17) 0.0221(18) 0.0240(19) -0.0027(15) -0.0050(14) -0.0020(14)
C11 0.0196(18) 0.0186(18) 0.0206(19) -0.0005(14) -0.0039(15) 0.0014(15)
C12 0.029(2) 0.024(2) 0.059(3) 0.0027(19) -0.019(2) -0.0081(18)
C13 0.033(2) 0.029(2) 0.064(3) 0.004(2) -0.027(2) 0.0023(19)
C14 0.039(2) 0.0205(19) 0.028(2) 0.0021(16) -0.0049(18) 0.0042(18)
C15 0.036(2) 0.023(2) 0.060(3) 0.0050(19) -0.016(2) -0.0082(19)
C16 0.030(2) 0.027(2) 0.053(3) 0.0041(19) -0.021(2) -0.0063(18)
C17 0.0225(19) 0.0169(17) 0.0223(19) -0.0025(14) -0.0061(15) -0.0030(15)
C18 0.025(2) 0.0243(19) 0.028(2) -0.0018(15) -0.0060(16) -0.0009(16)
C19 0.021(2) 0.027(2) 0.036(2) -0.0015(17) 0.0021(17) 0.0048(17)
C20 0.042(3) 0.029(2) 0.025(2) -0.0026(16) -0.0009(18) -0.0013(19)
C21 0.043(3) 0.037(2) 0.023(2) -0.0024(17) -0.0134(19) -0.002(2)
C22 0.027(2) 0.029(2) 0.029(2) -0.0056(16) -0.0099(17) 0.0017(17)
C23 0.025(2) 0.023(2) 0.037(2) -0.0020(16) -0.0114(17) -0.0010(16)
C24 0.028(2) 0.026(2) 0.050(3) -0.0011(18) -0.011(2) -0.0099(18)
C25 0.024(2) 0.038(2) 0.037(2) -0.0105(18) -0.0074(18) -0.0085(18)
C26 0.024(2) 0.041(2) 0.030(2) -0.0057(18) -0.0105(17) -0.0025(18)
C27 0.0210(19) 0.0251(19) 0.023(2) -0.0004(15) -0.0061(15) -0.0028(16)
C28 0.057(4) 0.039(3) 0.061(4) -0.018(3) 0.006(3) -0.008(3)
C29 0.150(8) 0.052(4) 0.082(5) 0.008(4) 0.009(5) -0.025(5)

loop_
_atom_type_symbol
_atom_type_description
_atom_type_scat_dispersion_real
_atom_type_scat_dispersion_imag
_atom_type_scat_source
C C 0.0033 0.0016 'International Tables Vol C Tables 4.2.6.8 and 6.1.1.4'
H H 0.0000 0.0000 'International Tables Vol C Tables 4.2.6.8 and 6.1.1.4'
N N 0.0061 0.0033 'International Tables Vol C Tables 4.2.6.8 and 6.1.1.4'
Rh Rh -1.1178 0.9187 'International Tables Vol C Tables 4.2.6.8 and 6.1.1.4'

loop_
_geom_angle_atom_site_label_1
_geom_angle_atom_site_label_2
_geom_angle_atom_site_label_3
_geom_angle
_geom_angle_site_symmetry_1
_geom_angle_site_symmetry_3
N2 Rh1 N2 180.000(1) . 2_757
N2 Rh1 N1 89.97(12) . 2_757
N2 Rh1 N1 90.03(12) 2_757 2_757
N2 Rh1 N1 90.03(12) . .
N2 Rh1 N1 89.97(12) 2_757 .
N1 Rh1 N1 180.000(1) 2_757 .
N2 Rh1 N3 89.95(12) . 2_757
N2 Rh1 N3 90.05(12) 2_757 2_757
N1 Rh1 N3 90.13(12) 2_757 2_757
N1 Rh1 N3 89.87(12) . 2_757
N2 Rh1 N3 90.05(12) . .
N2 Rh1 N3 89.95(12) 2_757 .
N1 Rh1 N3 89.87(12) 2_757 .
N1 Rh1 N3 90.13(12) . .
N3 Rh1 N3 180.0 2_757 .
C1 N1 C4 107.1(3) . .
C1 N1 Rh1 126.5(2) . .
C4 N1 Rh1 126.4(3) . .
C9 N2 C6 106.8(3) . .
C9 N2 Rh1 126.8(2) . .
C6 N2 Rh1 126.3(2) . .
C23 N3 C27 118.1(3) . .
C23 N3 Rh1 121.3(3) . .
C27 N3 Rh1 120.6(2) . .
N1 C1 C10 126.8(3) . 2_757
N1 C1 C2 108.5(3) . .
C10 C1 C2 124.6(3) 2_757 .
C3 C2 C1 108.0(3) . .
C3 C2 H1 126.0 . .
C1 C2 H1 126.0 . .
C2 C3 C4 107.2(3) . .
C2 C3 H2 126.4 . .
C4 C3 H2 126.4 . .
N1 C4 C5 126.7(3) . .
N1 C4 C3 109.2(3) . .
C5 C4 C3 124.1(3) . .
C4 C5 C6 123.9(3) . .
C4 C5 C11 118.5(3) . .
C6 C5 C11 117.5(3) . .
N2 C6 C5 126.6(3) . .
N2 C6 C7 109.0(3) . .
C5 C6 C7 124.4(3) . .
C8 C7 C6 107.2(3) . .
C8 C7 H3 126.4 . .
C6 C7 H3 126.4 . .
C7 C8 C9 107.8(3) . .
C7 C8 H4 126.1 . .
C9 C8 H4 126.1 . .
N2 C9 C10 126.5(3) . .
N2 C9 C8 109.2(3) . .
C10 C9 C8 124.2(3) . .
C1 C10 C9 123.3(3) 2_757 .
C1 C10 C17 118.7(3) 2_757 .
C9 C10 C17 118.0(3) . .
C12 C11 C16 118.0(3) . .
C12 C11 C5 120.9(3) . .
C16 C11 C5 121.1(3) . .
C11 C12 C13 120.6(4) . .
C11 C12 H5 119.7 . .
C13 C12 H5 119.7 . .
C14 C13 C12 120.6(4) . .
C14 C13 H6 119.7 . .
C12 C13 H6 119.7 . .
C15 C14 C13 118.9(4) . .
C15 C14 H7 120.5 . .
C13 C14 H7 120.5 . .
C14 C15 C16 120.3(4) . .
C14 C15 H8 119.9 . .
C16 C15 H8 119.9 . .
C11 C16 C15 121.5(4) . .
C11 C16 H9 119.2 . .
C15 C16 H9 119.2 . .
C18 C17 C22 117.5(3) . .
C18 C17 C10 121.2(3) . .
C22 C17 C10 121.3(3) . .
C19 C18 C17 120.9(4) . .
C19 C18 H10 119.6 . .
C17 C18 H10 119.6 . .
C18 C19 C20 120.8(4) . .
C18 C19 H11 119.6 . .
C20 C19 H11 119.6 . .
C21 C20 C19 119.4(4) . .
C21 C20 H12 120.3 . .
C19 C20 H12 120.3 . .
C20 C21 C22 120.3(4) . .
C20 C21 H13 119.8 . .
C22 C21 H13 119.8 . .
C21 C22 C17 121.1(4) . .
C21 C22 H14 119.5 . .
C17 C22 H14 119.5 . .
N3 C23 C24 122.1(4) . .
N3 C23 H15 119.0 . .
C24 C23 H15 119.0 . .
C25 C24 C23 119.4(4) . .
C25 C24 H16 120.3 . .
C23 C24 H16 120.3 . .
C24 C25 C26 118.4(4) . .
C24 C25 H17 120.8 . .
C26 C25 H17 120.8 . .
C27 C26 C25 119.4(4) . .
C27 C26 H18 120.3 . .
C25 C26 H18 120.3 . .
N3 C27 C26 122.7(3) . .
N3 C27 H19 118.7 . .
C26 C27 H19 118.7 . .
N4 C28 C29 177.1(7) . .
C28 C29 H20 109.5 . .
C28 C29 H21 109.5 . .
H20 C29 H21 109.5 . .
C28 C29 H22 109.5 . .
H20 C29 H22 109.5 . .
H21 C29 H22 109.5 . .

loop_
_geom_bond_atom_site_label_1
_geom_bond_atom_site_label_2
_geom_bond_distance
_geom_bond_site_symmetry_2
Rh1 N2 2.035(3) .
Rh1 N2 2.035(3) 2_757
Rh1 N1 2.046(3) 2_757
Rh1 N1 2.046(3) .
Rh1 N3 2.072(3) 2_757
Rh1 N3 2.072(3) .
N1 C1 1.370(5) .
N1 C4 1.388(5) .
N2 C9 1.369(5) .
N2 C6 1.396(5) .
N3 C23 1.339(5) .
N3 C27 1.338(5) .
N4 C28 1.073(8) .
C1 C10 1.404(5) 2_757
C1 C2 1.447(5) .
C2 C3 1.347(5) .
C2 H1 0.9500 .
C3 C4 1.433(5) .
C3 H2 0.9500 .
C4 C5 1.397(5) .
C5 C6 1.401(5) .
C5 C11 1.507(5) .
C6 C7 1.433(5) .
C7 C8 1.357(5) .
C7 H3 0.9500 .
C8 C9 1.438(5) .
C8 H4 0.9500 .
C9 C10 1.423(5) .
C10 C1 1.404(5) 2_757
C10 C17 1.475(5) .
C11 C12 1.371(5) .
C11 C16 1.375(5) .
C12 C13 1.395(6) .
C12 H5 0.9500 .
C13 C14 1.378(6) .
C13 H6 0.9500 .
C14 C15 1.358(6) .
C14 H7 0.9500 .
C15 C16 1.391(6) .
C15 H8 0.9500 .
C16 H9 0.9500 .
C17 C18 1.394(5) .
C17 C22 1.400(5) .
C18 C19 1.371(6) .
C18 H10 0.9500 .
C19 C20 1.378(6) .
C19 H11 0.9500 .
C20 C21 1.374(6) .
C20 H12 0.9500 .
C21 C22 1.376(6) .
C21 H13 0.9500 .
C22 H14 0.9500 .
C23 C24 1.380(5) .
C23 H15 0.9500 .
C24 C25 1.371(6) .
C24 H16 0.9500 .
C25 C26 1.382(6) .
C25 H17 0.9500 .
C26 C27 1.364(5) .
C26 H18 0.9500 .
C27 H19 0.9500 .
C28 C29 1.460(10) .
C29 H20 0.9800 .
C29 H21 0.9800 .
C29 H22 0.9800 .

loop_
_geom_torsion_atom_site_label_1
_geom_torsion_atom_site_label_2
_geom_torsion_atom_site_label_3
_geom_torsion_atom_site_label_4
_geom_torsion
_geom_torsion_site_symmetry_1
_geom_torsion_site_symmetry_4
N2 Rh1 N1 C1 179.6(3) . .
N2 Rh1 N1 C1 -0.4(3) 2_757 .
N1 Rh1 N1 C1 24(100) 2_757 .
N3 Rh1 N1 C1 -90.5(3) 2_757 .
N3 Rh1 N1 C1 89.5(3) . .
N2 Rh1 N1 C4 -2.1(3) . .
N2 Rh1 N1 C4 177.9(3) 2_757 .
N1 Rh1 N1 C4 -157(100) 2_757 .
N3 Rh1 N1 C4 87.8(3) 2_757 .
N3 Rh1 N1 C4 -92.2(3) . .
N2 Rh1 N2 C9 16(100) 2_757 .
N1 Rh1 N2 C9 -1.4(3) 2_757 .
N1 Rh1 N2 C9 178.6(3) . .
N3 Rh1 N2 C9 88.7(3) 2_757 .
N3 Rh1 N2 C9 -91.3(3) . .
N2 Rh1 N2 C6 -160(100) 2_757 .
N1 Rh1 N2 C6 -176.8(3) 2_757 .
N1 Rh1 N2 C6 3.2(3) . .
N3 Rh1 N2 C6 -86.7(3) 2_757 .
N3 Rh1 N2 C6 93.3(3) . .
N2 Rh1 N3 C23 123.1(3) . .
N2 Rh1 N3 C23 -56.9(3) 2_757 .
N1 Rh1 N3 C23 33.2(3) 2_757 .
N1 Rh1 N3 C23 -146.8(3) . .
N3 Rh1 N3 C23 -35(100) 2_757 .
N2 Rh1 N3 C27 -55.8(3) . .
N2 Rh1 N3 C27 124.2(3) 2_757 .
N1 Rh1 N3 C27 -145.8(3) 2_757 .
N1 Rh1 N3 C27 34.2(3) . .
N3 Rh1 N3 C27 146(100) 2_757 .
C4 N1 C1 C10 -178.6(3) . 2_757
Rh1 N1 C1 C10 -0.1(5) . 2_757
C4 N1 C1 C2 -0.6(4) . .
Rh1 N1 C1 C2 177.9(2) . .
N1 C1 C2 C3 1.1(4) . .
C10 C1 C2 C3 179.1(3) 2_757 .
C1 C2 C3 C4 -1.1(4) . .
C1 N1 C4 C5 -179.9(3) . .
Rh1 N1 C4 C5 1.5(5) . .
C1 N1 C4 C3 0.0(4) . .
Rh1 N1 C4 C3 -178.6(2) . .
C2 C3 C4 N1 0.7(4) . .
C2 C3 C4 C5 -179.4(3) . .
N1 C4 C5 C6 -1.0(6) . .
C3 C4 C5 C6 179.1(3) . .
N1 C4 C5 C11 -179.1(3) . .
C3 C4 C5 C11 1.0(5) . .
C9 N2 C6 C5 -179.9(3) . .
Rh1 N2 C6 C5 -3.8(5) . .
C9 N2 C6 C7 -0.2(4) . .
Rh1 N2 C6 C7 175.9(2) . .
C4 C5 C6 N2 2.2(6) . .
C11 C5 C6 N2 -179.7(3) . .
C4 C5 C6 C7 -177.5(3) . .
C11 C5 C6 C7 0.6(5) . .
N2 C6 C7 C8 -0.4(4) . .
C5 C6 C7 C8 179.3(3) . .
C6 C7 C8 C9 0.9(4) . .
C6 N2 C9 C10 178.3(3) . .
Rh1 N2 C9 C10 2.2(5) . .
C6 N2 C9 C8 0.8(4) . .
Rh1 N2 C9 C8 -175.3(2) . .
C7 C8 C9 N2 -1.1(4) . .
C7 C8 C9 C10 -178.6(3) . .
N2 C9 C10 C1 -1.4(6) . 2_757
C8 C9 C10 C1 175.8(3) . 2_757
N2 C9 C10 C17 179.1(3) . .
C8 C9 C10 C17 -3.8(5) . .
C4 C5 C11 C12 -95.7(5) . .
C6 C5 C11 C12 86.1(5) . .
C4 C5 C11 C16 86.1(5) . .
C6 C5 C11 C16 -92.1(5) . .
C16 C11 C12 C13 -1.5(7) . .
C5 C11 C12 C13 -179.8(4) . .
C11 C12 C13 C14 -0.1(8) . .
C12 C13 C14 C15 1.7(7) . .
C13 C14 C15 C16 -1.7(7) . .
C12 C11 C16 C15 1.6(7) . .
C5 C11 C16 C15 179.9(4) . .
C14 C15 C16 C11 0.0(7) . .
C1 C10 C17 C18 121.8(4) 2_757 .
C9 C10 C17 C18 -58.7(5) . .
C1 C10 C17 C22 -58.8(5) 2_757 .
C9 C10 C17 C22 120.7(4) . .
C22 C17 C18 C19 -0.2(5) . .
C10 C17 C18 C19 179.2(3) . .
C17 C18 C19 C20 0.8(6) . .
C18 C19 C20 C21 0.0(6) . .
C19 C20 C21 C22 -1.4(6) . .
C20 C21 C22 C17 2.0(6) . .
C18 C17 C22 C21 -1.2(6) . .
C10 C17 C22 C21 179.4(3) . .
C27 N3 C23 C24 0.3(6) . .
Rh1 N3 C23 C24 -178.7(3) . .
N3 C23 C24 C25 -1.5(7) . .
C23 C24 C25 C26 1.6(6) . .
C24 C25 C26 C27 -0.5(6) . .
C23 N3 C27 C26 0.9(5) . .
Rh1 N3 C27 C26 179.9(3) . .
C25 C26 C27 N3 -0.8(6) . .
